data_7042908
loop_
_publ_author_name
'Reddy, Andrew'
'Sangenito, Leandro Stefano'
'Guedes, Arthur de Azevedo'
'Branquinha, Marta Helena'
'Kavanagh, Kevin'
'McGinley, John'
'Dos Santos, Andr\'e Luis Souza'
'Velasco-Torrijos, Trinidad'

_publ_section_title
;
 Glycosylated metal chelators as anti-parasitic agents with tunable
 selectivity.
;
_journal_issue 16
_journal_name_full 'Dalton transactions (Cambridge, England : 2003)'
_journal_page_first 5297
_journal_page_last 5307
_journal_paper_doi 10.1039/c6dt04615k
_journal_volume 46
_journal_year 2017
_chemical_formula_moiety 'C15 H16 N2 O3'
_chemical_formula_sum 'C15 H16 N2 O3'
_chemical_formula_weight 272.30
_chemical_melting_point 397
_chemical_name_systematic '5-(2-hydroxyethoxy)-2-{[(2-methylpyridinyl)-E-imino]methyl}phenol '
_space_group_crystal_system monoclinic
_space_group_IT_number 14
_space_group_name_Hall '-P 2ybc'
_space_group_name_H-M_alt 'P 1 21/c 1'
_symmetry_space_group_name_Hall '-P 2ybc'
_symmetry_space_group_name_H-M 'P 1 21/c 1'
_atom_sites_solution_hydrogens mixed
_atom_sites_solution_primary direct
_audit_creation_date 2016-03-07
_audit_creation_method
;
Olex2 1.2
(compiled 2016.02.19 svn.r3266 for OlexSys, GUI svn.r5155)
;
_audit_update_record
;
2016-11-23 deposited with the CCDC.
2017-03-27 downloaded from the CCDC.
;
_cell_angle_alpha 90
_cell_angle_beta 100.5131(15)
_cell_angle_gamma 90
_cell_formula_units_Z 4
_cell_length_a 5.3704(2)
_cell_length_b 20.0520(5)
_cell_length_c 12.4990(4)
_cell_measurement_reflns_used 9944
_cell_measurement_temperature 100
_cell_measurement_theta_max 33.100
_cell_measurement_theta_min 2.622
_cell_volume 1323.39(7)
_computing_cell_refinement 'SAINT v8.34A (Bruker, 2013)'
_computing_data_collection 'APEX 3 (Bruker, 2015) '
_computing_data_reduction 'SAINT v8.34A (Bruker, 2013)'
_computing_molecular_graphics 'XP (Bruker, 2008-2014)'
_computing_publication_material 'Olex2 (Dolomanov et al., 2009)'
_computing_structure_refinement 'XL (Sheldrick, 2008)'
_computing_structure_solution 'XT (Sheldrick, 2015)'
_diffrn_ambient_temperature 99.99
_diffrn_measured_fraction_theta_full 0.999
_diffrn_measured_fraction_theta_max 0.997
_diffrn_measurement_device_type 'Bruker D8 QUEST Eco'
_diffrn_measurement_method '\f and \w scans'
_diffrn_radiation_type MoK\a
_diffrn_radiation_wavelength 0.71073
_diffrn_reflns_av_R_equivalents 0.0495
_diffrn_reflns_av_unetI/netI 0.0382
_diffrn_reflns_Laue_measured_fraction_full 0.999
_diffrn_reflns_Laue_measured_fraction_max 0.997
_diffrn_reflns_limit_h_max 8
_diffrn_reflns_limit_h_min -8
_diffrn_reflns_limit_k_max 30
_diffrn_reflns_limit_k_min -30
_diffrn_reflns_limit_l_max 19
_diffrn_reflns_limit_l_min -17
_diffrn_reflns_number 32488
_diffrn_reflns_point_group_measured_fraction_full 0.999
_diffrn_reflns_point_group_measured_fraction_max 0.997
_diffrn_reflns_theta_full 26.000
_diffrn_reflns_theta_max 33.144
_diffrn_reflns_theta_min 2.622
_diffrn_standards_number 0
_exptl_absorpt_coefficient_mu 0.096
_exptl_absorpt_correction_T_max 0.7465
_exptl_absorpt_correction_T_min 0.6856
_exptl_absorpt_correction_type multi-scan
_exptl_absorpt_process_details
;
SADABS-2014/5 (Bruker,2014/5) was used for absorption correction.
wR2(int) was 0.0645 before and 0.0579 after correction.
The Ratio of minimum to maximum transmission is 0.9184.
The \l/2 correction factor is 0.00150.
;
_exptl_crystal_colour 'clear yellow'
_exptl_crystal_colour_lustre clear
_exptl_crystal_colour_primary yellow
_exptl_crystal_density_diffrn 1.367
_exptl_crystal_description irregular
_exptl_crystal_F_000 576
_exptl_crystal_recrystallization_method 'Re-crystallisation from solvent: Acetonitrile'
_exptl_crystal_size_max 0.35
_exptl_crystal_size_mid 0.17
_exptl_crystal_size_min 0.12
_refine_diff_density_max 0.408
_refine_diff_density_min -0.272
_refine_diff_density_rms 0.062
_refine_ls_extinction_method none
_refine_ls_goodness_of_fit_ref 1.037
_refine_ls_hydrogen_treatment mixed
_refine_ls_matrix_type full
_refine_ls_number_parameters 189
_refine_ls_number_reflns 5038
_refine_ls_number_restraints 0
_refine_ls_restrained_S_all 1.037
_refine_ls_R_factor_all 0.0774
_refine_ls_R_factor_gt 0.0487
_refine_ls_shift/su_max 0.000
_refine_ls_shift/su_mean 0.000
_refine_ls_structure_factor_coef Fsqd
_refine_ls_weighting_details 'w=1/[\s^2^(Fo^2^)+(0.0564P)^2^+0.5059P] where P=(Fo^2^+2Fc^2^)/3'
_refine_ls_weighting_scheme calc
_refine_ls_wR_factor_gt 0.1130
_refine_ls_wR_factor_ref 0.1271
_reflns_Friedel_coverage 0.000
_reflns_number_gt 3656
_reflns_number_total 5038
_reflns_threshold_expression 'I > 2\s(I)'
_cod_data_source_file c6dt04615k2.cif
_cod_data_source_block tcd440
_cod_database_code 7042908
_shelx_space_group_comment
;
The symmetry employed for this shelxl refinement is uniquely defined
by the following loop, which should always be used as a source of
symmetry information in preference to the above space-group names.
They are only intended as comments.
;
_shelx_estimated_absorpt_t_max 0.989
_shelx_estimated_absorpt_t_min 0.967
_olex2_refinement_description
;
1. Fixed Uiso
 At 1.2 times of:
  All C(H) groups, All C(H,H) groups
2.a Secondary CH2 refined with riding coordinates:
 C7(H7A,H7B), C18(H18A,H18B), C19(H19A,H19B)
2.b Aromatic/amide H refined with riding coordinates:
 C2(H2), C3(H3), C4(H4), C5(H5), C9(H9), C12(H12), C14(H14), C15(H15)
;
_shelx_shelxl_version_number 2014/7
_olex2_diffrn_ambient_temperature_device 'Oxford Cryosystems'
_olex2_exptl_crystal_mounting_method 'The crystal was mounted on a MITIGEN holder in oil'
_olex2_submission_original_sample_id L221
_olex2_submission_special_instructions 'No special instructions were received'

loop_
_space_group_symop_operation_xyz
'x, y, z'
'-x, y+1/2, -z+1/2'
'-x, -y, -z'
'x, -y-1/2, z-1/2'

loop_
_atom_site_label
_atom_site_type_symbol
_atom_site_fract_x
_atom_site_fract_y
_atom_site_fract_z
_atom_site_U_iso_or_equiv
_atom_site_adp_type
_atom_site_occupancy
_atom_site_site_symmetry_order
_atom_site_calc_flag
_atom_site_refinement_flags_posn
N1 N -0.25555(18) 0.49762(5) 0.28308(8) 0.01626(19) Uani 1 1 d .
C2 C -0.2518(2) 0.56238(6) 0.31076(10) 0.0186(2) Uani 1 1 d .
H2 H -0.3998 0.5882 0.2869 0.022 Uiso 1 1 calc R
C3 C -0.0434(2) 0.59332(6) 0.37217(10) 0.0193(2) Uani 1 1 d .
H3 H -0.0482 0.6392 0.3904 0.023 Uiso 1 1 calc R
C4 C 0.1720(2) 0.55564(6) 0.40624(10) 0.0196(2) Uani 1 1 d .
H4 H 0.3185 0.5753 0.4485 0.024 Uiso 1 1 calc R
C5 C 0.1718(2) 0.48889(6) 0.37815(10) 0.0175(2) Uani 1 1 d .
H5 H 0.3183 0.4623 0.4005 0.021 Uiso 1 1 calc R
C6 C -0.0460(2) 0.46135(5) 0.31672(9) 0.0137(2) Uani 1 1 d .
C7 C -0.0632(2) 0.38956(5) 0.28120(9) 0.0160(2) Uani 1 1 d .
H7A H -0.2291 0.3712 0.2906 0.019 Uiso 1 1 calc R
H7B H -0.0540 0.3871 0.2029 0.019 Uiso 1 1 calc R
N8 N 0.13846(18) 0.34908(5) 0.34288(8) 0.01513(18) Uani 1 1 d .
C9 C 0.2551(2) 0.30743(5) 0.29161(9) 0.0140(2) Uani 1 1 d .
H9 H 0.2080 0.3036 0.2148 0.017 Uiso 1 1 calc R
C10 C 0.4580(2) 0.26603(5) 0.34911(8) 0.01221(19) Uani 1 1 d .
C11 C 0.5409(2) 0.27274(5) 0.46275(8) 0.01314(19) Uani 1 1 d .
C12 C 0.7422(2) 0.23504(5) 0.51561(8) 0.0147(2) Uani 1 1 d .
H12 H 0.7994 0.2404 0.5916 0.018 Uiso 1 1 calc R
C13 C 0.8613(2) 0.18931(5) 0.45774(9) 0.0134(2) Uani 1 1 d .
C14 C 0.7804(2) 0.18095(6) 0.34564(9) 0.0143(2) Uani 1 1 d .
H14 H 0.8603 0.1494 0.3063 0.017 Uiso 1 1 calc R
C15 C 0.5808(2) 0.21974(5) 0.29322(9) 0.0137(2) Uani 1 1 d .
H15 H 0.5259 0.2147 0.2170 0.016 Uiso 1 1 calc R
O16 O 0.42686(17) 0.31598(4) 0.52110(7) 0.01826(18) Uani 1 1 d .
H16 H 0.293(4) 0.3341(11) 0.4714(18) 0.051(6) Uiso 1 1 d .
O17 O 1.05459(16) 0.15491(4) 0.51851(6) 0.01725(17) Uani 1 1 d .
C18 C 1.1903(2) 0.10718(6) 0.46512(9) 0.0166(2) Uani 1 1 d .
H18A H 1.2555 0.1286 0.4044 0.020 Uiso 1 1 calc R
H18B H 1.0772 0.0700 0.4354 0.020 Uiso 1 1 calc R
C19 C 1.4058(2) 0.08171(6) 0.54903(10) 0.0181(2) Uani 1 1 d .
H19A H 1.5236 0.0556 0.5131 0.022 Uiso 1 1 calc R
H19B H 1.5004 0.1197 0.5874 0.022 Uiso 1 1 calc R
O20 O 1.30967(18) 0.04095(5) 0.62475(8) 0.0225(2) Uani 1 1 d .
H20 H 1.441(4) 0.0311(10) 0.6763(17) 0.040(5) Uiso 1 1 d .

loop_
_atom_site_aniso_label
_atom_site_aniso_U_11
_atom_site_aniso_U_22
_atom_site_aniso_U_33
_atom_site_aniso_U_23
_atom_site_aniso_U_13
_atom_site_aniso_U_12
N1 0.0146(4) 0.0161(4) 0.0176(4) 0.0014(3) 0.0019(3) 0.0019(3)
C2 0.0191(5) 0.0157(5) 0.0219(5) 0.0025(4) 0.0059(4) 0.0042(4)
C3 0.0257(6) 0.0138(5) 0.0206(5) -0.0009(4) 0.0099(4) -0.0010(4)
C4 0.0197(6) 0.0195(5) 0.0193(5) -0.0023(4) 0.0028(4) -0.0051(4)
C5 0.0150(5) 0.0174(5) 0.0192(5) 0.0001(4) 0.0006(4) 0.0000(4)
C6 0.0136(5) 0.0138(5) 0.0137(4) 0.0020(4) 0.0028(4) 0.0002(4)
C7 0.0145(5) 0.0133(5) 0.0183(5) 0.0006(4) -0.0016(4) 0.0010(4)
N8 0.0165(4) 0.0120(4) 0.0158(4) 0.0019(3) -0.0001(3) 0.0013(3)
C9 0.0154(5) 0.0132(5) 0.0123(4) 0.0016(4) -0.0003(4) -0.0018(4)
C10 0.0143(5) 0.0114(4) 0.0103(4) 0.0006(3) 0.0005(3) -0.0007(4)
C11 0.0164(5) 0.0116(4) 0.0113(4) -0.0002(3) 0.0021(4) 0.0011(4)
C12 0.0189(5) 0.0146(5) 0.0095(4) -0.0007(4) 0.0001(4) 0.0032(4)
C13 0.0143(5) 0.0131(5) 0.0124(4) 0.0011(4) 0.0012(4) 0.0014(4)
C14 0.0169(5) 0.0145(5) 0.0115(4) -0.0015(4) 0.0023(4) 0.0014(4)
C15 0.0163(5) 0.0141(5) 0.0102(4) -0.0005(4) 0.0015(3) -0.0006(4)
O16 0.0235(4) 0.0179(4) 0.0123(4) -0.0021(3) 0.0006(3) 0.0089(3)
O17 0.0191(4) 0.0189(4) 0.0125(3) -0.0011(3) -0.0004(3) 0.0077(3)
C18 0.0180(5) 0.0157(5) 0.0160(5) -0.0006(4) 0.0030(4) 0.0045(4)
C19 0.0152(5) 0.0169(5) 0.0219(5) 0.0040(4) 0.0032(4) 0.0024(4)
O20 0.0179(4) 0.0257(5) 0.0230(4) 0.0100(4) 0.0010(3) 0.0018(3)

loop_
_atom_type_symbol
_atom_type_description
_atom_type_scat_dispersion_real
_atom_type_scat_dispersion_imag
_atom_type_scat_source
C C 0.0033 0.0016 'International Tables Vol C Tables 4.2.6.8 and 6.1.1.4'
H H 0.0000 0.0000 'International Tables Vol C Tables 4.2.6.8 and 6.1.1.4'
N N 0.0061 0.0033 'International Tables Vol C Tables 4.2.6.8 and 6.1.1.4'
O O 0.0106 0.0060 'International Tables Vol C Tables 4.2.6.8 and 6.1.1.4'

loop_
_geom_angle_atom_site_label_1
_geom_angle_atom_site_label_2
_geom_angle_atom_site_label_3
_geom_angle
C6 N1 C2 118.11(10)
N1 C2 H2 118.3
N1 C2 C3 123.31(11)
C3 C2 H2 118.3
C2 C3 H3 120.9
C4 C3 C2 118.21(11)
C4 C3 H3 120.9
C3 C4 H4 120.4
C3 C4 C5 119.25(11)
C5 C4 H4 120.4
C4 C5 H5 120.5
C4 C5 C6 119.07(11)
C6 C5 H5 120.5
N1 C6 C5 122.05(10)
N1 C6 C7 115.04(10)
C5 C6 C7 122.90(10)
C6 C7 H7A 109.2
C6 C7 H7B 109.2
H7A C7 H7B 107.9
N8 C7 C6 112.17(9)
N8 C7 H7A 109.2
N8 C7 H7B 109.2
C9 N8 C7 118.82(10)
N8 C9 H9 119.5
N8 C9 C10 121.04(10)
C10 C9 H9 119.5
C11 C10 C9 120.84(10)
C15 C10 C9 120.82(9)
C15 C10 C11 118.32(10)
C12 C11 C10 120.15(10)
O16 C11 C10 120.86(10)
O16 C11 C12 118.99(9)
C11 C12 H12 119.9
C11 C12 C13 120.26(10)
C13 C12 H12 119.9
C12 C13 C14 120.71(10)
O17 C13 C12 114.86(9)
O17 C13 C14 124.43(10)
C13 C14 H14 120.7
C15 C14 C13 118.51(10)
C15 C14 H14 120.7
C10 C15 H15 119.0
C14 C15 C10 122.03(10)
C14 C15 H15 119.0
C11 O16 H16 105.1(13)
C13 O17 C18 118.61(8)
O17 C18 H18A 110.3
O17 C18 H18B 110.3
O17 C18 C19 107.04(9)
H18A C18 H18B 108.6
C19 C18 H18A 110.3
C19 C18 H18B 110.3
C18 C19 H19A 109.8
C18 C19 H19B 109.8
H19A C19 H19B 108.2
O20 C19 C18 109.52(10)
O20 C19 H19A 109.8
O20 C19 H19B 109.8
C19 O20 H20 106.0(13)

loop_
_geom_bond_atom_site_label_1
_geom_bond_atom_site_label_2
_geom_bond_distance
N1 C2 1.3430(15)
N1 C6 1.3414(14)
C2 H2 0.9500
C2 C3 1.3831(18)
C3 H3 0.9500
C3 C4 1.3824(18)
C4 H4 0.9500
C4 C5 1.3836(17)
C5 H5 0.9500
C5 C6 1.3909(16)
C6 C7 1.5043(16)
C7 H7A 0.9900
C7 H7B 0.9900
C7 N8 1.4567(14)
N8 C9 1.2834(15)
C9 H9 0.9500
C9 C10 1.4517(15)
C10 C11 1.4152(14)
C10 C15 1.3971(15)
C11 C12 1.3844(15)
C11 O16 1.3497(13)
C12 H12 0.9500
C12 C13 1.3934(15)
C13 C14 1.3992(14)
C13 O17 1.3576(13)
C14 H14 0.9500
C14 C15 1.3883(15)
C15 H15 0.9500
O16 H16 0.93(2)
O17 C18 1.4386(14)
C18 H18A 0.9900
C18 H18B 0.9900
C18 C19 1.5024(16)
C19 H19A 0.9900
C19 H19B 0.9900
C19 O20 1.4172(15)
O20 H20 0.89(2)

loop_
_geom_hbond_atom_site_label_D
_geom_hbond_atom_site_label_H
_geom_hbond_atom_site_label_A
_geom_hbond_distance_DH
_geom_hbond_distance_HA
_geom_hbond_distance_DA
_geom_hbond_angle_DHA
_geom_hbond_site_symmetry_A
C3 H3 O16 0.95 2.64 3.2140(15) 119 3_566
C7 H7B O17 0.99 2.62 3.5685(15) 161 4_465
C9 H9 O17 0.95 2.58 3.4699(13) 156 4_465
O16 H16 N8 0.93(2) 1.70(2) 2.5578(12) 152(2) .
O20 H20 N1 0.89(2) 2.00(2) 2.8775(13) 174.6(19) 4_766

loop_
_geom_torsion_atom_site_label_1
_geom_torsion_atom_site_label_2
_geom_torsion_atom_site_label_3
_geom_torsion_atom_site_label_4
_geom_torsion
N1 C2 C3 C4 0.31(18)
N1 C6 C7 N8 -164.52(10)
C2 N1 C6 C5 -0.30(16)
C2 N1 C6 C7 -179.14(10)
C2 C3 C4 C5 -0.08(18)
C3 C4 C5 C6 -0.31(18)
C4 C5 C6 N1 0.51(17)
C4 C5 C6 C7 179.26(11)
C5 C6 C7 N8 16.65(16)
C6 N1 C2 C3 -0.12(17)
C6 C7 N8 C9 -135.51(11)
C7 N8 C9 C10 179.82(10)
N8 C9 C10 C11 -3.04(16)
N8 C9 C10 C15 178.61(10)
C9 C10 C11 C12 -177.06(10)
C9 C10 C11 O16 2.56(16)
C9 C10 C15 C14 178.01(10)
C10 C11 C12 C13 -1.29(17)
C11 C10 C15 C14 -0.38(16)
C11 C12 C13 C14 0.27(17)
C11 C12 C13 O17 -179.45(10)
C12 C13 C14 C15 0.67(17)
C12 C13 O17 C18 -179.26(10)
C13 C14 C15 C10 -0.61(17)
C13 O17 C18 C19 174.90(9)
C14 C13 O17 C18 1.03(16)
C15 C10 C11 C12 1.34(16)
C15 C10 C11 O16 -179.04(10)
O16 C11 C12 C13 179.08(10)
O17 C13 C14 C15 -179.63(10)
O17 C18 C19 O20 70.49(12)
